data_7019208
loop_
_publ_author_name
'Piszczek, P.'
'Radtke, A.'
'Muzio\/l, T'
'Richert, M.'
'Chojnacki, J.'

_publ_section_title
;
 The conversion of multinuclear \m-oxo titanium(iv) species in the
 reaction of Ti(O(i)Bu)(4) with branched organic acids; results of
 structural and spectroscopic studies.
;
_journal_issue 27
_journal_name_full 'Dalton transactions (Cambridge, England : 2003)'
_journal_page_first 8261
_journal_page_last 8269
_journal_paper_doi 10.1039/c2dt12338j
_journal_volume 41
_journal_year 2012
_chemical_formula_moiety 'C60 H120 O24 Ti6'
_chemical_formula_sum 'C60 H120 O24 Ti6'
_chemical_formula_weight 1512.96
_space_group_IT_number 2
_symmetry_cell_setting triclinic
_symmetry_Int_Tables_number 2
_symmetry_space_group_name_Hall '-P 1'
_symmetry_space_group_name_H-M 'P -1'
_atom_sites_solution_hydrogens geom
_atom_sites_solution_primary direct
_atom_sites_solution_secondary difmap
_audit_creation_method SHELXL-97
_cell_angle_alpha 103.681(6)
_cell_angle_beta 112.595(8)
_cell_angle_gamma 107.336(7)
_cell_formula_units_Z 1
_cell_length_a 12.4911(11)
_cell_length_b 14.2921(10)
_cell_length_c 14.4154(12)
_cell_measurement_reflns_used 13749
_cell_measurement_temperature 293(2)
_cell_measurement_theta_max 26.315
_cell_measurement_theta_min 2.34
_cell_volume 2080.4(4)
_computing_data_collection 'CrysAlis CCD'
_computing_data_reduction 'CrysAlis RED 171'
_computing_structure_refinement 'SHELXL-97 (Sheldrick, 1997)'
_computing_structure_solution 'SHELXS-97 (Sheldrick, 1990)'
_diffrn_ambient_temperature 293(2)
_diffrn_measured_fraction_theta_full 0.999
_diffrn_measured_fraction_theta_max 0.999
_diffrn_measurement_device_type 'Oxford Sapphire CCD diffractometer'
_diffrn_measurement_method 'omega - 2theta'
_diffrn_radiation_monochromator graphite
_diffrn_radiation_probe x-ray
_diffrn_radiation_type MoK\a
_diffrn_radiation_wavelength 0.71073
_diffrn_reflns_av_R_equivalents 0.0419
_diffrn_reflns_av_sigmaI/netI 0.0685
_diffrn_reflns_limit_h_max 14
_diffrn_reflns_limit_h_min -14
_diffrn_reflns_limit_k_max 17
_diffrn_reflns_limit_k_min -14
_diffrn_reflns_limit_l_max 11
_diffrn_reflns_limit_l_min -17
_diffrn_reflns_number 12386
_diffrn_reflns_theta_full 25.03
_diffrn_reflns_theta_max 25.03
_diffrn_reflns_theta_min 2.34
_diffrn_source 'fine-focus sealed tube'
_exptl_absorpt_coefficient_mu 0.611
_exptl_absorpt_correction_T_max 0.8525
_exptl_absorpt_correction_T_min 0.7792
_exptl_absorpt_correction_type numerical
_exptl_absorpt_process_details 'CrysAlis CCD, Oxford 2001'
_exptl_crystal_colour colourless
_exptl_crystal_density_diffrn 1.208
_exptl_crystal_density_method 'not measured'
_exptl_crystal_description stout
_exptl_crystal_F_000 804
_exptl_crystal_size_max 0.43
_exptl_crystal_size_mid 0.34
_exptl_crystal_size_min 0.27
_refine_diff_density_max 0.675
_refine_diff_density_min -0.317
_refine_diff_density_rms 0.098
_refine_ls_extinction_method none
_refine_ls_goodness_of_fit_ref 0.935
_refine_ls_hydrogen_treatment constr
_refine_ls_matrix_type full
_refine_ls_number_parameters 461
_refine_ls_number_reflns 7318
_refine_ls_number_restraints 103
_refine_ls_restrained_S_all 0.946
_refine_ls_R_factor_all 0.1498
_refine_ls_R_factor_gt 0.0871
_refine_ls_shift/su_max 0.012
_refine_ls_shift/su_mean 0.001
_refine_ls_structure_factor_coef Fsqd
_refine_ls_weighting_details 'calc w=1/[\s^2^(Fo^2^)+(0.1793P)^2^+0.0000P] where P=(Fo^2^+2Fc^2^)/3'
_refine_ls_weighting_scheme calc
_refine_ls_wR_factor_gt 0.2457
_refine_ls_wR_factor_ref 0.2831
_reflns_number_gt 3415
_reflns_number_total 7318
_reflns_threshold_expression >2sigma(I)
_cod_data_source_file c2dt12338j.txt
_cod_data_source_block structure2
_cod_original_cell_volume 2080.4(3)
_cod_database_code 7019208

loop_
_symmetry_equiv_pos_as_xyz
'x, y, z'
'-x, -y, -z'

loop_
_atom_site_label
_atom_site_type_symbol
_atom_site_fract_x
_atom_site_fract_y
_atom_site_fract_z
_atom_site_U_iso_or_equiv
_atom_site_adp_type
_atom_site_occupancy
_atom_site_symmetry_multiplicity
_atom_site_calc_flag
_atom_site_refinement_flags
_atom_site_disorder_assembly
_atom_site_disorder_group
Ti1 Ti 0.87404(11) 0.05812(9) 0.38133(8) 0.0894(4) Uani 1 1 d . . .
Ti2 Ti 1.14471(11) 0.06712(9) 0.44163(9) 0.0920(4) Uani 1 1 d . . .
Ti3 Ti 0.87139(11) -0.16424(8) 0.35149(8) 0.0892(4) Uani 1 1 d . . .
O1 O 0.9737(4) -0.0365(3) 0.3520(3) 0.0805(10) Uani 1 1 d . . .
O2 O 1.0441(4) 0.1431(3) 0.5014(3) 0.0820(10) Uani 1 1 d . . .
O3 O 0.8149(3) -0.0533(3) 0.4241(3) 0.0809(10) Uani 1 1 d . . .
O11 O 0.7305(5) -0.1902(4) 0.1986(3) 0.1136(14) Uani 1 1 d . . .
O12 O 0.7255(5) -0.0359(4) 0.2247(4) 0.1164(15) Uani 1 1 d . . .
C13 C 0.6868(8) -0.1294(8) 0.1672(6) 0.113(2) Uani 1 1 d . A .
C14 C 0.5872(10) -0.1714(9) 0.0481(7) 0.146(3) Uani 1 1 d D . .
C15 C 0.517(3) -0.2913(17) 0.0080(18) 0.287(19) Uani 0.65 1 d PD A 1
H15A H 0.4311 -0.3161 -0.0494 0.431 Uiso 0.65 1 calc PR A 1
H15B H 0.5154 -0.3094 0.0675 0.431 Uiso 0.65 1 calc PR A 1
H15C H 0.5616 -0.3244 -0.0195 0.431 Uiso 0.65 1 calc PR A 1
C16 C 0.673(2) -0.166(3) -0.0138(17) 0.293(14) Uani 0.65 1 d PDU A 1
H16A H 0.7623 -0.1378 0.0396 0.440 Uiso 0.65 1 calc PR A 1
H16B H 0.6615 -0.1214 -0.0531 0.440 Uiso 0.65 1 calc PR A 1
H16C H 0.6459 -0.2371 -0.0641 0.440 Uiso 0.65 1 calc PR A 1
C17 C 0.483(3) -0.133(3) 0.039(2) 0.32(3) Uani 0.65 1 d PD A 1
H17A H 0.4435 -0.1570 0.0794 0.480 Uiso 0.65 1 calc PR A 1
H17B H 0.4185 -0.1605 -0.0369 0.480 Uiso 0.65 1 calc PR A 1
H17C H 0.5209 -0.0559 0.0677 0.480 Uiso 0.65 1 calc PR A 1
C18 C 0.615(4) -0.091(2) -0.002(2) 0.20(2) Uani 0.35 1 d PD A 2
H18A H 0.6057 -0.1268 -0.0724 0.304 Uiso 0.35 1 calc PR A 2
H18B H 0.7019 -0.0363 0.0450 0.304 Uiso 0.35 1 calc PR A 2
H18C H 0.5563 -0.0592 -0.0114 0.304 Uiso 0.35 1 calc PR A 2
C19 C 0.458(3) -0.207(4) 0.049(4) 0.206(19) Uani 0.35 1 d PDU A 2
H19A H 0.3901 -0.2219 -0.0205 0.308 Uiso 0.35 1 calc PR A 2
H19B H 0.4633 -0.1518 0.1055 0.308 Uiso 0.35 1 calc PR A 2
H19C H 0.4420 -0.2710 0.0638 0.308 Uiso 0.35 1 calc PR A 2
C20 C 0.575(4) -0.277(2) -0.0204(19) 0.144(11) Uani 0.35 1 d PDU A 2
H20A H 0.6282 -0.2635 -0.0540 0.215 Uiso 0.35 1 calc PR A 2
H20B H 0.4872 -0.3210 -0.0763 0.215 Uiso 0.35 1 calc PR A 2
H20C H 0.6029 -0.3131 0.0258 0.215 Uiso 0.35 1 calc PR A 2
O21 O 1.1151(6) 0.1358(4) 0.3282(4) 0.1174(16) Uani 1 1 d . . .
O22 O 0.9298(6) 0.1399(4) 0.2954(4) 0.1136(15) Uani 1 1 d . . .
C23 C 1.0247(11) 0.1589(6) 0.2831(7) 0.116(3) Uani 1 1 d D B .
C24 C 1.0340(13) 0.2194(10) 0.2078(10) 0.168(4) Uani 1 1 d D . .
C25 C 0.9038(17) 0.2217(16) 0.1427(15) 0.197(8) Uani 0.65 1 d PD B 1
H25A H 0.9005 0.2361 0.0801 0.295 Uiso 0.65 1 calc PR B 1
H25B H 0.8958 0.2767 0.1888 0.295 Uiso 0.65 1 calc PR B 1
H25C H 0.8346 0.1538 0.1188 0.295 Uiso 0.65 1 calc PR B 1
C26 C 1.039(3) 0.140(2) 0.1135(18) 0.265(12) Uani 0.65 1 d PDU B 1
H26A H 1.0465 0.0805 0.1313 0.397 Uiso 0.65 1 calc PR B 1
H26B H 1.1116 0.1765 0.1067 0.397 Uiso 0.65 1 calc PR B 1
H26C H 0.9613 0.1138 0.0454 0.397 Uiso 0.65 1 calc PR B 1
C27 C 1.163(2) 0.314(2) 0.269(2) 0.313(16) Uani 0.65 1 d PDU B 1
H27A H 1.1827 0.3502 0.2248 0.375 Uiso 0.65 1 calc PR B 1
H27B H 1.2334 0.2988 0.3102 0.375 Uiso 0.65 1 calc PR B 1
C71 C 1.115(3) 0.3676(19) 0.339(3) 0.262(12) Uani 0.65 1 d PDU B 1
H71A H 1.0935 0.3258 0.3774 0.392 Uiso 0.65 1 calc PR B 1
H71B H 1.0400 0.3732 0.2919 0.392 Uiso 0.65 1 calc PR B 1
H71C H 1.1811 0.4378 0.3900 0.392 Uiso 0.65 1 calc PR B 1
C28 C 1.161(3) 0.234(3) 0.201(3) 0.219(19) Uani 0.35 1 d PD B 2
H28A H 1.1389 0.1933 0.1283 0.329 Uiso 0.31 1 calc PR B 2
H28B H 1.2105 0.2104 0.2515 0.329 Uiso 0.31 1 calc PR B 2
H28C H 1.2104 0.3085 0.2208 0.329 Uiso 0.31 1 calc PR B 2
C29 C 0.944(5) 0.121(3) 0.098(2) 0.313(16) Uani 0.35 1 d PDU B 2
H29A H 0.8562 0.1087 0.0759 0.469 Uiso 0.31 1 calc PR B 2
H29B H 0.9547 0.0593 0.1076 0.469 Uiso 0.31 1 calc PR B 2
H29C H 0.9646 0.1332 0.0434 0.469 Uiso 0.31 1 calc PR B 2
C30 C 1.041(7) 0.331(3) 0.240(6) 0.33(3) Uani 0.35 1 d PDU B 2
H30A H 1.1278 0.3822 0.2920 0.493 Uiso 0.31 1 calc PR B 2
H30B H 0.9866 0.3347 0.2721 0.493 Uiso 0.31 1 calc PR B 2
H30C H 1.0115 0.3468 0.1760 0.493 Uiso 0.31 1 calc PR B 2
O31 O 1.3046(5) 0.2138(4) 0.5272(5) 0.1232(16) Uani 1 1 d . . .
O32 O 1.2867(5) 0.2842(3) 0.6717(4) 0.1165(15) Uani 1 1 d . . .
C33 C 1.3411(8) 0.2868(6) 0.6159(8) 0.121(2) Uani 1 1 d . C .
C34 C 1.4645(10) 0.3882(9) 0.6591(9) 0.161(4) Uani 1 1 d D . .
C35 C 1.423(3) 0.460(2) 0.605(3) 0.251(12) Uani 0.50 1 d PDU C 1
H35A H 1.4787 0.4873 0.5781 0.376 Uiso 0.44 1 calc PR C 1
H35B H 1.4268 0.5180 0.6584 0.376 Uiso 0.44 1 calc PR C 1
H35C H 1.3359 0.4193 0.5460 0.376 Uiso 0.44 1 calc PR C 1
C36 C 1.571(3) 0.3502(19) 0.671(4) 0.38(3) Uani 0.50 1 d PD C 1
H36A H 1.5661 0.3004 0.7050 0.574 Uiso 0.44 1 calc PR C 1
H36B H 1.6540 0.4107 0.7145 0.574 Uiso 0.44 1 calc PR C 1
H36C H 1.5598 0.3161 0.5993 0.574 Uiso 0.44 1 calc PR C 1
C37 C 1.515(2) 0.4544(18) 0.7799(17) 0.187(8) Uani 0.50 1 d PD C 1
H37A H 1.4526 0.4241 0.8010 0.281 Uiso 0.44 1 calc PR C 1
H37B H 1.5277 0.5266 0.7900 0.281 Uiso 0.44 1 calc PR C 1
H37C H 1.5945 0.4540 0.8244 0.281 Uiso 0.44 1 calc PR C 1
C38 C 1.429(5) 0.4850(19) 0.686(5) 0.38(3) Uani 0.50 1 d P C 2
H38A H 1.4926 0.5373 0.7589 0.574 Uiso 0.50 1 calc PR C 2
H38B H 1.3461 0.4594 0.6823 0.574 Uiso 0.50 1 calc PR C 2
H38C H 1.4260 0.5170 0.6345 0.574 Uiso 0.50 1 calc PR C 2
C39 C 1.574(3) 0.401(3) 0.763(2) 0.251(12) Uani 0.50 1 d PDU C 2
H39A H 1.6512 0.4654 0.7921 0.301 Uiso 0.50 1 calc PR C 2
H39B H 1.5497 0.3988 0.8197 0.301 Uiso 0.50 1 calc PR C 2
C40 C 1.511(2) 0.3877(17) 0.5777(18) 0.187(8) Uani 0.50 1 d P C 2
H40A H 1.6020 0.4317 0.6154 0.281 Uiso 0.50 1 calc PR C 2
H40B H 1.4676 0.4151 0.5280 0.281 Uiso 0.50 1 calc PR C 2
H40C H 1.4930 0.3159 0.5374 0.281 Uiso 0.50 1 calc PR C 2
C74 C 1.588(2) 0.302(2) 0.718(3) 0.30(3) Uani 0.50 1 d PD C 2
H74A H 1.6749 0.3124 0.7608 0.456 Uiso 0.50 1 calc PR C 2
H74B H 1.5699 0.2884 0.6433 0.456 Uiso 0.50 1 calc PR C 2
H74C H 1.5296 0.2420 0.7192 0.456 Uiso 0.50 1 calc PR C 2
O41 O 0.9254(5) -0.2521(3) 0.2951(4) 0.1115(14) Uani 1 1 d . . .
C42 C 0.9421(18) -0.2901(14) 0.2147(16) 0.380(16) Uani 1 1 d D E .
H42A H 1.0343 -0.2619 0.2429 0.456 Uiso 1 1 calc R . .
H42B H 0.9101 -0.2592 0.1630 0.456 Uiso 1 1 calc R . .
C43 C 0.889(3) -0.4031(14) 0.1520(18) 0.359(14) Uani 1 1 d D . .
H43 H 0.9342 -0.4399 0.1896 0.431 Uiso 1 1 calc R D 1
C44 C 0.748(3) -0.445(4) 0.120(6) 0.48(4) Uiso 0.50 1 d PD E 1
H44A H 0.7387 -0.4473 0.1825 0.723 Uiso 0.50 1 calc PR E 1
H44B H 0.7017 -0.5158 0.0631 0.723 Uiso 0.50 1 calc PR E 1
H44C H 0.7140 -0.3989 0.0937 0.723 Uiso 0.50 1 calc PR E 1
C45 C 0.923(5) -0.380(4) 0.065(3) 0.35(2) Uiso 0.50 1 d PD E 1
H45A H 0.8567 -0.3679 0.0149 0.528 Uiso 0.50 1 calc PR E 1
H45B H 0.9305 -0.4398 0.0253 0.528 Uiso 0.50 1 calc PR E 1
H45C H 1.0036 -0.3174 0.1003 0.528 Uiso 0.50 1 calc PR E 1
C46 C 0.852(4) -0.471(3) 0.210(3) 0.311(19) Uiso 0.50 1 d PD E 2
H46A H 0.8425 -0.5419 0.1755 0.466 Uiso 0.50 1 calc PR E 2
H46B H 0.7725 -0.4754 0.2063 0.466 Uiso 0.50 1 calc PR E 2
H46C H 0.9183 -0.4402 0.2854 0.466 Uiso 0.50 1 calc PR E 2
C47 C 0.888(6) -0.481(4) 0.062(4) 0.41(3) Uiso 0.50 1 d PD E 2
H47A H 0.9001 -0.4493 0.0136 0.620 Uiso 0.50 1 calc PR E 2
H47B H 0.8061 -0.5432 0.0226 0.620 Uiso 0.50 1 calc PR E 2
H47C H 0.9552 -0.5021 0.0927 0.620 Uiso 0.50 1 calc PR E 2
O51 O 0.8043(5) 0.1389(4) 0.4200(4) 0.1068(13) Uani 1 1 d . . .
C52 C 0.8020(16) 0.2284(12) 0.4745(10) 0.226(6) Uani 1 1 d . . .
H52A H 0.8767 0.2645 0.5472 0.271 Uiso 1 1 calc R . .
H52B H 0.7260 0.2086 0.4829 0.271 Uiso 1 1 calc R . .
C53 C 0.801(3) 0.3042(14) 0.419(2) 0.315(13) Uani 1 1 d D . .
H53 H 0.8847 0.3293 0.4209 0.378 Uiso 1 1 calc R . .
C54 C 0.711(3) 0.264(2) 0.3121(15) 0.42(2) Uani 1 1 d . . .
H54A H 0.6378 0.2770 0.3071 0.627 Uiso 1 1 calc R . .
H54B H 0.6846 0.1891 0.2795 0.627 Uiso 1 1 calc R . .
H54C H 0.7460 0.2993 0.2742 0.627 Uiso 1 1 calc R . .
C55 C 0.813(3) 0.390(2) 0.509(2) 0.454(17) Uani 1 1 d DU . .
H55A H 0.7292 0.3854 0.4931 0.681 Uiso 1 1 calc R . .
H55B H 0.8653 0.4587 0.5149 0.681 Uiso 1 1 calc R . .
H55C H 0.8526 0.3827 0.5765 0.681 Uiso 1 1 calc R . .
O61 O 1.2220(5) -0.0028(4) 0.3953(4) 0.1127(14) Uani 1 1 d . . .
C62 C 1.302(2) -0.0313(17) 0.3762(15) 0.301(10) Uani 1 1 d . . .
H62A H 1.2664 -0.1081 0.3545 0.361 Uiso 1 1 calc R . .
H62B H 1.3793 -0.0009 0.4464 0.361 Uiso 1 1 calc R . .
C63 C 1.342(3) -0.012(2) 0.303(2) 0.330(15) Uani 1 1 d D . .
C64 C 1.460(3) -0.029(3) 0.328(3) 0.37(2) Uani 0.67 1 d PD . .
H64A H 1.5340 0.0392 0.3685 0.555 Uiso 0.67 1 calc PR . .
H64B H 1.4562 -0.0648 0.2607 0.555 Uiso 0.67 1 calc PR . .
H64C H 1.4656 -0.0712 0.3704 0.555 Uiso 0.67 1 calc PR . .
C65 C 1.361(3) 0.091(3) 0.290(3) 0.40(3) Uani 0.67 1 d PD . .
H65A H 1.3930 0.1466 0.3591 0.607 Uiso 0.67 1 calc PR . .
H65B H 1.2810 0.0848 0.2375 0.607 Uiso 0.67 1 calc PR . .
H65C H 1.4226 0.1074 0.2646 0.607 Uiso 0.67 1 calc PR . .
C66 C 1.242(3) -0.096(3) 0.191(3) 0.42(3) Uani 0.66 1 d PDU . .
H66A H 1.1671 -0.0832 0.1649 0.630 Uiso 0.66 1 calc PR . .
H66B H 1.2196 -0.1653 0.1937 0.630 Uiso 0.66 1 calc PR . .
H66C H 1.2763 -0.0940 0.1412 0.630 Uiso 0.66 1 calc PR . .

loop_
_atom_site_aniso_label
_atom_site_aniso_U_11
_atom_site_aniso_U_22
_atom_site_aniso_U_33
_atom_site_aniso_U_23
_atom_site_aniso_U_13
_atom_site_aniso_U_12
Ti1 0.1116(9) 0.0816(7) 0.0779(7) 0.0332(6) 0.0467(7) 0.0437(6)
Ti2 0.1084(9) 0.0826(7) 0.0905(8) 0.0353(6) 0.0611(7) 0.0310(6)
Ti3 0.1016(8) 0.0690(7) 0.0743(7) 0.0153(5) 0.0398(6) 0.0238(5)
O1 0.108(3) 0.068(2) 0.068(2) 0.0234(17) 0.052(2) 0.0319(19)
O2 0.103(3) 0.058(2) 0.084(2) 0.0283(18) 0.049(2) 0.0302(19)
O3 0.076(2) 0.075(2) 0.078(2) 0.0232(18) 0.036(2) 0.0269(18)
O11 0.127(4) 0.098(3) 0.078(3) 0.020(2) 0.035(3) 0.034(3)
O12 0.127(4) 0.107(4) 0.087(3) 0.032(3) 0.032(3) 0.048(3)
C13 0.116(6) 0.108(6) 0.094(5) 0.036(5) 0.042(5) 0.042(5)
C14 0.133(7) 0.147(8) 0.080(5) 0.019(5) 0.007(5) 0.046(6)
C15 0.18(2) 0.39(4) 0.085(14) 0.013(18) 0.000(13) 0.01(2)
C16 0.36(3) 0.35(3) 0.111(12) 0.102(16) 0.100(15) 0.09(2)
C17 0.27(4) 0.30(4) 0.17(2) -0.04(3) -0.07(2) 0.20(3)
C18 0.19(3) 0.14(2) 0.068(15) 0.033(15) -0.074(19) 0.00(2)
C19 0.17(3) 0.21(3) 0.15(2) 0.05(2) 0.010(17) 0.11(2)
C20 0.19(3) 0.133(18) 0.055(12) 0.019(11) 0.031(13) 0.066(17)
O21 0.161(5) 0.108(4) 0.113(4) 0.060(3) 0.092(4) 0.050(3)
O22 0.153(4) 0.105(3) 0.109(3) 0.063(3) 0.073(3) 0.061(3)
C23 0.171(9) 0.101(5) 0.115(6) 0.066(4) 0.087(6) 0.067(6)
C24 0.226(11) 0.180(10) 0.168(9) 0.117(9) 0.132(10) 0.088(9)
C25 0.26(2) 0.228(19) 0.187(16) 0.177(16) 0.111(16) 0.141(18)
C26 0.33(2) 0.35(3) 0.173(16) 0.170(17) 0.157(16) 0.123(19)
C27 0.31(2) 0.31(2) 0.27(2) 0.177(18) 0.116(16) 0.049(15)
C71 0.250(18) 0.202(16) 0.31(2) 0.148(15) 0.119(15) 0.063(12)
C28 0.39(6) 0.16(3) 0.23(4) 0.14(3) 0.23(5) 0.11(4)
C29 0.31(2) 0.31(2) 0.27(2) 0.177(18) 0.116(16) 0.049(15)
C30 0.35(4) 0.34(4) 0.31(4) 0.13(3) 0.17(3) 0.15(3)
O31 0.113(3) 0.108(4) 0.127(4) 0.044(3) 0.066(3) 0.014(3)
O32 0.121(4) 0.077(3) 0.117(4) 0.027(3) 0.055(3) 0.013(2)
C33 0.107(5) 0.086(5) 0.125(7) 0.034(5) 0.042(5) 0.012(4)
C34 0.139(7) 0.126(8) 0.166(9) 0.046(7) 0.072(7) 0.007(6)
C35 0.234(18) 0.193(18) 0.27(2) 0.130(16) 0.085(13) 0.044(13)
C36 0.53(6) 0.059(10) 0.59(7) 0.07(2) 0.41(6) 0.026(18)
C37 0.163(13) 0.107(12) 0.198(16) 0.035(10) 0.091(12) -0.040(9)
C38 0.53(6) 0.059(10) 0.59(7) 0.07(2) 0.41(6) 0.026(18)
C39 0.234(18) 0.193(18) 0.27(2) 0.130(16) 0.085(13) 0.044(13)
C40 0.163(13) 0.107(12) 0.198(16) 0.035(10) 0.091(12) -0.040(9)
C74 0.124(16) 0.18(3) 0.52(6) 0.22(4) 0.05(2) 0.036(16)
O41 0.152(4) 0.078(3) 0.098(3) 0.016(2) 0.066(3) 0.050(3)
C42 0.282(19) 0.37(3) 0.30(2) -0.09(2) 0.068(17) 0.19(2)
C43 0.57(4) 0.222(17) 0.32(2) -0.002(17) 0.32(3) 0.17(2)
O51 0.134(4) 0.086(3) 0.107(3) 0.039(3) 0.058(3) 0.058(3)
C52 0.330(18) 0.220(14) 0.170(11) 0.095(10) 0.111(12) 0.173(14)
C53 0.59(4) 0.198(15) 0.31(2) 0.135(17) 0.26(3) 0.28(2)
C54 0.61(5) 0.53(4) 0.152(14) 0.12(2) 0.11(2) 0.40(4)
C55 0.48(3) 0.43(3) 0.46(3) 0.21(2) 0.21(2) 0.21(2)
O61 0.123(4) 0.128(4) 0.115(3) 0.044(3) 0.081(3) 0.060(3)
C62 0.37(3) 0.42(3) 0.28(2) 0.16(2) 0.20(2) 0.30(3)
C63 0.40(3) 0.39(3) 0.45(4) 0.19(3) 0.39(3) 0.23(3)
C64 0.35(4) 0.39(4) 0.43(5) 0.13(4) 0.29(4) 0.13(4)
C65 0.30(4) 0.65(9) 0.41(5) 0.29(6) 0.27(4) 0.18(5)
C66 0.40(4) 0.47(4) 0.40(4) 0.19(3) 0.20(3) 0.16(3)

loop_
_atom_type_symbol
_atom_type_description
_atom_type_scat_dispersion_real
_atom_type_scat_dispersion_imag
_atom_type_scat_source
C C 0.0033 0.0016 'International Tables Vol C Tables 4.2.6.8 and 6.1.1.4'
H H 0.0000 0.0000 'International Tables Vol C Tables 4.2.6.8 and 6.1.1.4'
O O 0.0106 0.0060 'International Tables Vol C Tables 4.2.6.8 and 6.1.1.4'
Ti Ti 0.2776 0.4457 'International Tables Vol C Tables 4.2.6.8 and 6.1.1.4'

loop_
_geom_angle_atom_site_label_1
_geom_angle_atom_site_label_2
_geom_angle_atom_site_label_3
_geom_angle
_geom_angle_site_symmetry_1
_geom_angle_site_symmetry_3
O51 Ti1 O3 100.51(19) . .
O51 Ti1 O2 97.02(19) . .
O3 Ti1 O2 101.18(16) . .
O51 Ti1 O12 97.5(2) . .
O3 Ti1 O12 88.69(19) . .
O2 Ti1 O12 160.64(19) . .
O51 Ti1 O22 94.2(2) . .
O3 Ti1 O22 161.95(18) . .
O2 Ti1 O22 87.25(19) . .
O12 Ti1 O22 79.0(2) . .
O51 Ti1 O1 173.88(17) . .
O3 Ti1 O1 77.44(14) . .
O2 Ti1 O1 77.86(15) . .
O12 Ti1 O1 88.26(17) . .
O22 Ti1 O1 88.95(17) . .
O51 Ti1 Ti3 142.39(15) . .
O3 Ti1 Ti3 42.77(11) . .
O2 Ti1 Ti3 98.32(11) . .
O12 Ti1 Ti3 77.57(15) . .
O22 Ti1 Ti3 120.63(15) . .
O1 Ti1 Ti3 37.03(9) . .
O51 Ti1 Ti2 139.41(16) . .
O3 Ti1 Ti2 97.63(11) . .
O2 Ti1 Ti2 43.63(11) . .
O12 Ti1 Ti2 119.01(15) . .
O22 Ti1 Ti2 77.39(16) . .
O1 Ti1 Ti2 36.50(10) . .
Ti3 Ti1 Ti2 68.33(4) . .
O61 Ti2 O1 99.33(19) . .
O61 Ti2 O3 99.77(19) . 2_756
O1 Ti2 O3 102.00(16) . 2_756
O61 Ti2 O21 95.6(2) . .
O1 Ti2 O21 88.35(19) . .
O3 Ti2 O21 159.72(18) 2_756 .
O61 Ti2 O31 95.0(2) . .
O1 Ti2 O31 161.0(2) . .
O3 Ti2 O31 87.67(19) 2_756 .
O21 Ti2 O31 77.8(2) . .
O61 Ti2 O2 175.77(17) . .
O1 Ti2 O2 78.42(14) . .
O3 Ti2 O2 77.33(15) 2_756 .
O21 Ti2 O2 87.93(18) . .
O31 Ti2 O2 87.96(18) . .
O61 Ti2 Ti3 141.35(16) . 2_756
O1 Ti2 Ti3 98.62(10) . 2_756
O3 Ti2 Ti3 42.85(11) 2_756 2_756
O21 Ti2 Ti3 118.86(15) . 2_756
O31 Ti2 Ti3 77.25(15) . 2_756
O2 Ti2 Ti3 36.63(10) . 2_756
O61 Ti2 Ti1 141.46(17) . .
O1 Ti2 Ti1 43.42(11) . .
O3 Ti2 Ti1 98.30(11) 2_756 .
O21 Ti2 Ti1 77.18(17) . .
O31 Ti2 Ti1 119.50(16) . .
O2 Ti2 Ti1 37.30(10) . .
Ti3 Ti2 Ti1 68.69(4) 2_756 .
O41 Ti3 O2 100.27(19) . 2_756
O41 Ti3 O1 99.91(19) . .
O2 Ti3 O1 102.01(16) 2_756 .
O41 Ti3 O32 94.1(2) . 2_756
O2 Ti3 O32 89.47(19) 2_756 2_756
O1 Ti3 O32 159.9(2) . 2_756
O41 Ti3 O11 93.4(2) . .
O2 Ti3 O11 161.91(19) 2_756 .
O1 Ti3 O11 87.15(18) . .
O32 Ti3 O11 77.6(2) 2_756 .
O41 Ti3 O3 177.49(19) . .
O2 Ti3 O3 78.44(15) 2_756 .
O1 Ti3 O3 78.34(14) . .
O32 Ti3 O3 88.01(18) 2_756 .
O11 Ti3 O3 88.35(17) . .
O41 Ti3 Ti2 142.56(16) . 2_756
O2 Ti3 Ti2 43.85(11) 2_756 2_756
O1 Ti3 Ti2 98.62(10) . 2_756
O32 Ti3 Ti2 78.16(15) 2_756 2_756
O11 Ti3 Ti2 119.84(15) . 2_756
O3 Ti3 Ti2 36.78(10) . 2_756
O41 Ti3 Ti1 141.84(16) . .
O2 Ti3 Ti1 99.17(11) 2_756 .
O1 Ti3 Ti1 43.75(11) . .
O32 Ti3 Ti1 118.58(16) 2_756 .
O11 Ti3 Ti1 76.56(15) . .
O3 Ti3 Ti1 36.99(10) . .
Ti2 Ti3 Ti1 68.64(4) 2_756 .
Ti2 O1 Ti3 135.3(2) . .
Ti2 O1 Ti1 100.08(15) . .
Ti3 O1 Ti1 99.22(16) . .
Ti3 O2 Ti1 135.6(2) 2_756 .
Ti3 O2 Ti2 99.51(16) 2_756 .
Ti1 O2 Ti2 99.07(15) . .
Ti2 O3 Ti1 135.1(2) 2_756 .
Ti2 O3 Ti3 100.37(16) 2_756 .
Ti1 O3 Ti3 100.24(16) . .
C13 O11 Ti3 130.5(5) . .
C13 O12 Ti1 131.1(5) . .
O12 C13 O11 123.9(7) . .
O12 C13 C14 118.2(8) . .
O11 C13 C14 117.7(8) . .
C15 C14 C13 107.5(12) . .
C15 C14 C20 36.6(16) . .
C13 C14 C20 112.4(13) . .
C15 C14 C18 136.8(15) . .
C13 C14 C18 111.9(11) . .
C20 C14 C18 109(2) . .
C15 C14 C17 104(2) . .
C13 C14 C17 109.5(12) . .
C20 C14 C17 130(2) . .
C18 C14 C17 79(2) . .
C15 C14 C19 67(2) . .
C13 C14 C19 103.4(18) . .
C20 C14 C19 102(3) . .
C18 C14 C19 118(2) . .
C17 C14 C19 41.3(17) . .
C15 C14 C16 99.0(17) . .
C13 C14 C16 103.0(10) . .
C20 C14 C16 62.4(17) . .
C18 C14 C16 56(2) . .
C17 C14 C16 131(2) . .
C19 C14 C16 153(2) . .
C14 C15 H15A 109.5 . .
C14 C15 H15B 109.5 . .
H15A C15 H15B 109.5 . .
C14 C15 H15C 109.5 . .
H15A C15 H15C 109.5 . .
H15B C15 H15C 109.5 . .
C14 C16 H16A 109.5 . .
C14 C16 H16B 109.5 . .
H16A C16 H16B 109.5 . .
C14 C16 H16C 109.5 . .
H16A C16 H16C 109.5 . .
H16B C16 H16C 109.5 . .
C14 C17 H17A 109.5 . .
C14 C17 H17B 109.5 . .
H17A C17 H17B 109.5 . .
C14 C17 H17C 109.5 . .
H17A C17 H17C 109.5 . .
H17B C17 H17C 109.5 . .
C14 C18 H18A 109.5 . .
C14 C18 H18B 109.5 . .
H18A C18 H18B 109.5 . .
C14 C18 H18C 109.5 . .
H18A C18 H18C 109.5 . .
H18B C18 H18C 109.5 . .
C14 C19 H19A 109.5 . .
C14 C19 H19B 109.5 . .
H19A C19 H19B 109.5 . .
C14 C19 H19C 109.5 . .
H19A C19 H19C 109.5 . .
H19B C19 H19C 109.5 . .
C14 C20 H20A 109.5 . .
C14 C20 H20B 109.5 . .
H20A C20 H20B 109.5 . .
C14 C20 H20C 109.5 . .
H20A C20 H20C 109.5 . .
H20B C20 H20C 109.5 . .
C23 O21 Ti2 129.5(5) . .
C23 O22 Ti1 130.3(5) . .
O22 C23 O21 125.2(7) . .
O22 C23 C24 116.7(9) . .
O21 C23 C24 118.0(9) . .
C27 C24 C30 61(3) . .
C27 C24 C29 142(2) . .
C30 C24 C29 130(4) . .
C27 C24 C25 125.3(17) . .
C30 C24 C25 67(3) . .
C29 C24 C25 68(2) . .
C27 C24 C23 108.3(16) . .
C30 C24 C23 119(3) . .
C29 C24 C23 96.4(18) . .
C25 C24 C23 110.4(9) . .
C27 C24 C28 49.8(17) . .
C30 C24 C28 104(3) . .
C29 C24 C28 96(2) . .
C25 C24 C28 138.6(14) . .
C23 C24 C28 108.9(13) . .
C27 C24 C26 105.3(19) . .
C30 C24 C26 137(3) . .
C29 C24 C26 39(2) . .
C25 C24 C26 101.3(15) . .
C23 C24 C26 103.9(11) . .
C28 C24 C26 56.4(15) . .
C24 C25 H25A 109.5 . .
C24 C25 H25B 109.5 . .
H25A C25 H25B 109.5 . .
C24 C25 H25C 109.5 . .
H25A C25 H25C 109.5 . .
H25B C25 H25C 109.5 . .
C24 C26 H26A 109.5 . .
C24 C26 H26B 109.5 . .
H26A C26 H26B 109.5 . .
C24 C26 H26C 109.5 . .
H26A C26 H26C 109.5 . .
H26B C26 H26C 109.5 . .
C24 C27 C71 88.3(19) . .
C24 C27 H27A 113.9 . .
C71 C27 H27A 113.9 . .
C24 C27 H27B 113.9 . .
C71 C27 H27B 113.9 . .
H27A C27 H27B 111.1 . .
C27 C71 H71A 109.5 . .
C27 C71 H71B 109.5 . .
H71A C71 H71B 109.5 . .
C27 C71 H71C 109.5 . .
H71A C71 H71C 109.5 . .
H71B C71 H71C 109.5 . .
C24 C28 H28A 109.5 . .
C24 C28 H28B 109.5 . .
H28A C28 H28B 109.5 . .
C24 C28 H28C 109.5 . .
H28A C28 H28C 109.5 . .
H28B C28 H28C 109.5 . .
C24 C29 H29A 109.5 . .
C24 C29 H29B 109.5 . .
H29A C29 H29B 109.5 . .
C24 C29 H29C 109.5 . .
H29A C29 H29C 109.5 . .
H29B C29 H29C 109.5 . .
C24 C30 H30A 109.5 . .
C24 C30 H30B 109.5 . .
H30A C30 H30B 109.5 . .
C24 C30 H30C 109.5 . .
H30A C30 H30C 109.5 . .
H30B C30 H30C 109.5 . .
C33 O31 Ti2 129.0(5) . .
C33 O32 Ti3 129.8(5) . 2_756
O32 C33 O31 125.6(7) . .
O32 C33 C34 117.4(9) . .
O31 C33 C34 117.0(9) . .
C40 C34 C35 73.7(18) . .
C40 C34 C39 107.2(19) . .
C35 C34 C39 137.8(19) . .
C40 C34 C37 137.6(12) . .
C35 C34 C37 101.4(19) . .
C39 C34 C37 48.7(15) . .
C40 C34 C33 112.1(11) . .
C35 C34 C33 106.1(16) . .
C39 C34 C33 111.8(15) . .
C37 C34 C33 109.7(10) . .
C40 C34 C36 61.8(18) . .
C35 C34 C36 132(2) . .
C39 C34 C36 52(2) . .
C37 C34 C36 100.0(18) . .
C33 C34 C36 105.9(14) . .
C40 C34 C38 112(2) . .
C35 C34 C38 41(2) . .
C39 C34 C38 109(3) . .
C37 C34 C38 62(2) . .
C33 C34 C38 105.5(16) . .
C36 C34 C38 148(2) . .
C34 C35 H35A 109.5 . .
C34 C35 H35B 109.5 . .
H35A C35 H35B 109.5 . .
C34 C35 H35C 109.5 . .
H35A C35 H35C 109.5 . .
H35B C35 H35C 109.5 . .
C34 C36 H36A 109.5 . .
C34 C36 H36B 109.5 . .
H36A C36 H36B 109.5 . .
C34 C36 H36C 109.5 . .
H36A C36 H36C 109.5 . .
H36B C36 H36C 109.5 . .
C34 C37 H37A 109.5 . .
C34 C37 H37B 109.5 . .
H37A C37 H37B 109.5 . .
C34 C37 H37C 109.5 . .
H37A C37 H37C 109.5 . .
H37B C37 H37C 109.5 . .
C34 C38 H38A 109.5 . .
C34 C38 H38B 109.5 . .
H38A C38 H38B 109.5 . .
C34 C38 H38C 109.5 . .
H38A C38 H38C 109.5 . .
H38B C38 H38C 109.5 . .
C74 C39 C34 98.5(19) . .
C74 C39 H39A 112.1 . .
C34 C39 H39A 112.1 . .
C74 C39 H39B 112.1 . .
C34 C39 H39B 112.1 . .
H39A C39 H39B 109.7 . .
C34 C40 H40A 109.5 . .
C34 C40 H40B 109.5 . .
H40A C40 H40B 109.5 . .
C34 C40 H40C 109.5 . .
H40A C40 H40C 109.5 . .
H40B C40 H40C 109.5 . .
C39 C74 H74A 109.5 . .
C39 C74 H74B 109.5 . .
H74A C74 H74B 109.5 . .
C39 C74 H74C 109.5 . .
H74A C74 H74C 109.5 . .
H74B C74 H74C 109.5 . .
C42 O41 Ti3 145.6(11) . .
O41 C42 C43 122.9(18) . .
O41 C42 H42A 106.6 . .
C43 C42 H42A 106.6 . .
O41 C42 H42B 106.6 . .
C43 C42 H42B 106.6 . .
H42A C42 H42B 106.6 . .
C42 C43 C47 142(3) . .
C42 C43 C46 114(2) . .
C47 C43 C46 101(3) . .
C42 C43 C44 105(2) . .
C47 C43 C44 102(4) . .
C46 C43 C44 66(3) . .
C42 C43 C45 90(3) . .
C47 C43 C45 54(2) . .
C46 C43 C45 155(3) . .
C44 C43 C45 116(5) . .
C42 C43 H43 114.4 . .
C47 C43 H43 77.2 . .
C46 C43 H43 50.4 . .
C44 C43 H43 114.4 . .
C45 C43 H43 114.4 . .
C43 C44 H44A 109.5 . .
C43 C44 H44B 109.5 . .
H44A C44 H44B 109.5 . .
C43 C44 H44C 109.5 . .
H44A C44 H44C 109.5 . .
H44B C44 H44C 109.5 . .
C43 C45 H45A 109.5 . .
C43 C45 H45B 109.5 . .
H45A C45 H45B 109.5 . .
C43 C45 H45C 109.5 . .
H45A C45 H45C 109.5 . .
H45B C45 H45C 109.5 . .
C43 C46 H46A 109.5 . .
C43 C46 H46B 109.5 . .
H46A C46 H46B 109.5 . .
C43 C46 H46C 109.5 . .
H46A C46 H46C 109.5 . .
H46B C46 H46C 109.5 . .
C43 C47 H47A 109.5 . .
C43 C47 H47B 109.5 . .
H47A C47 H47B 109.5 . .
C43 C47 H47C 109.5 . .
H47A C47 H47C 109.5 . .
H47B C47 H47C 109.5 . .
C52 O51 Ti1 156.5(8) . .
O51 C52 C53 113.5(11) . .
O51 C52 H52A 108.9 . .
C53 C52 H52A 108.9 . .
O51 C52 H52B 108.9 . .
C53 C52 H52B 108.9 . .
H52A C52 H52B 107.7 . .
C54 C53 C55 125(2) . .
C54 C53 C52 117(2) . .
C55 C53 C52 95.1(18) . .
C54 C53 H53 106.1 . .
C55 C53 H53 106.1 . .
C52 C53 H53 106.1 . .
C53 C54 H54A 109.5 . .
C53 C54 H54B 109.5 . .
H54A C54 H54B 109.5 . .
C53 C54 H54C 109.5 . .
H54A C54 H54C 109.5 . .
H54B C54 H54C 109.5 . .
C53 C55 H55A 109.5 . .
C53 C55 H55B 109.5 . .
H55A C55 H55B 109.5 . .
C53 C55 H55C 109.5 . .
H55A C55 H55C 109.5 . .
H55B C55 H55C 109.5 . .
C62 O61 Ti2 166.1(11) . .
O61 C62 C63 125.8(18) . .
O61 C62 H62A 105.9 . .
C63 C62 H62A 105.9 . .
O61 C62 H62B 105.9 . .
C63 C62 H62B 105.9 . .
H62A C62 H62B 106.2 . .
C62 C63 C64 109(3) . .
C62 C63 C65 119(2) . .
C64 C63 C65 110(3) . .
C62 C63 C66 108(3) . .
C64 C63 C66 105(2) . .
C65 C63 C66 105(3) . .
C63 C64 H64A 109.5 . .
C63 C64 H64B 109.5 . .
H64A C64 H64B 109.5 . .
C63 C64 H64C 109.5 . .
H64A C64 H64C 109.5 . .
H64B C64 H64C 109.5 . .
C63 C65 H65A 109.5 . .
C63 C65 H65B 109.5 . .
H65A C65 H65B 109.5 . .
C63 C65 H65C 109.5 . .
H65A C65 H65C 109.5 . .
H65B C65 H65C 109.5 . .
C63 C66 H66A 109.5 . .
C63 C66 H66B 109.5 . .
H66A C66 H66B 109.5 . .
C63 C66 H66C 109.5 . .
H66A C66 H66C 109.5 . .
H66B C66 H66C 109.5 . .

loop_
_geom_bond_atom_site_label_1
_geom_bond_atom_site_label_2
_geom_bond_distance
_geom_bond_site_symmetry_2
Ti1 O51 1.753(5) .
Ti1 O3 1.891(4) .
Ti1 O2 1.904(4) .
Ti1 O12 2.051(5) .
Ti1 O22 2.062(5) .
Ti1 O1 2.167(4) .
Ti1 Ti3 3.0929(15) .
Ti1 Ti2 3.1037(16) .
Ti2 O61 1.769(5) .
Ti2 O1 1.875(4) .
Ti2 O3 1.879(4) 2_756
Ti2 O21 2.070(5) .
Ti2 O31 2.073(5) .
Ti2 O2 2.169(4) .
Ti2 Ti3 3.0871(14) 2_756
Ti3 O41 1.771(4) .
Ti3 O2 1.868(4) 2_756
Ti3 O1 1.887(4) .
Ti3 O32 2.039(5) 2_756
Ti3 O11 2.082(5) .
Ti3 O3 2.134(4) .
Ti3 Ti2 3.0872(14) 2_756
O2 Ti3 1.868(4) 2_756
O3 Ti2 1.879(4) 2_756
O11 C13 1.241(8) .
O12 C13 1.220(8) .
C13 C14 1.510(11) .
C14 C15 1.511(18) .
C14 C20 1.524(17) .
C14 C18 1.525(17) .
C14 C17 1.537(16) .
C14 C19 1.54(2) .
C14 C16 1.634(17) .
C15 H15A 0.9600 .
C15 H15B 0.9600 .
C15 H15C 0.9600 .
C16 H16A 0.9600 .
C16 H16B 0.9600 .
C16 H16C 0.9600 .
C17 H17A 0.9600 .
C17 H17B 0.9600 .
C17 H17C 0.9600 .
C18 H18A 0.9600 .
C18 H18B 0.9600 .
C18 H18C 0.9600 .
C19 H19A 0.9600 .
C19 H19B 0.9600 .
C19 H19C 0.9600 .
C20 H20A 0.9600 .
C20 H20B 0.9600 .
C20 H20C 0.9600 .
O21 C23 1.252(9) .
O22 C23 1.226(9) .
C23 C24 1.555(11) .
C24 C27 1.499(18) .
C24 C30 1.52(2) .
C24 C29 1.542(19) .
C24 C25 1.549(14) .
C24 C28 1.576(18) .
C24 C26 1.588(17) .
C25 H25A 0.9600 .
C25 H25B 0.9600 .
C25 H25C 0.9600 .
C26 H26A 0.9600 .
C26 H26B 0.9600 .
C26 H26C 0.9600 .
C27 C71 1.525(19) .
C27 H27A 0.9700 .
C27 H27B 0.9700 .
C71 H71A 0.9600 .
C71 H71B 0.9600 .
C71 H71C 0.9600 .
C28 H28A 0.9600 .
C28 H28B 0.9600 .
C28 H28C 0.9600 .
C29 H29A 0.9600 .
C29 H29B 0.9600 .
C29 H29C 0.9600 .
C30 H30A 0.9600 .
C30 H30B 0.9600 .
C30 H30C 0.9600 .
O31 C33 1.252(9) .
O32 C33 1.236(10) .
O32 Ti3 2.039(5) 2_756
C33 C34 1.539(12) .
C34 C40 1.49(2) .
C34 C35 1.517(18) .
C34 C39 1.520(18) .
C34 C37 1.534(16) .
C34 C36 1.550(19) .
C34 C38 1.59(4) .
C35 H35A 0.9600 .
C35 H35B 0.9600 .
C35 H35C 0.9600 .
C36 H36A 0.9600 .
C36 H36B 0.9600 .
C36 H36C 0.9600 .
C37 H37A 0.9600 .
C37 H37B 0.9600 .
C37 H37C 0.9600 .
C38 H38A 0.9600 .
C38 H38B 0.9600 .
C38 H38C 0.9600 .
C39 C74 1.50(2) .
C39 H39A 0.9700 .
C39 H39B 0.9700 .
C40 H40A 0.9600 .
C40 H40B 0.9600 .
C40 H40C 0.9600 .
C74 H74A 0.9600 .
C74 H74B 0.9600 .
C74 H74C 0.9600 .
O41 C42 1.279(18) .
C42 C43 1.441(15) .
C42 H42A 0.9700 .
C42 H42B 0.9700 .
C43 C47 1.483(19) .
C43 C46 1.511(19) .
C43 C44 1.518(19) .
C43 C45 1.546(19) .
C43 H43 0.9800 .
C44 H44A 0.9600 .
C44 H44B 0.9600 .
C44 H44C 0.9600 .
C45 H45A 0.9600 .
C45 H45B 0.9600 .
C45 H45C 0.9600 .
C46 H46A 0.9600 .
C46 H46B 0.9600 .
C46 H46C 0.9600 .
C47 H47A 0.9600 .
C47 H47B 0.9600 .
C47 H47C 0.9600 .
O51 C52 1.348(12) .
C52 C53 1.493(18) .
C52 H52A 0.9700 .
C52 H52B 0.9700 .
C53 C54 1.35(3) .
C53 C55 1.488(17) .
C53 H53 0.9800 .
C54 H54A 0.9600 .
C54 H54B 0.9600 .
C54 H54C 0.9600 .
C55 H55A 0.9600 .
C55 H55B 0.9600 .
C55 H55C 0.9600 .
O61 C62 1.278(15) .
C62 C63 1.38(2) .
C62 H62A 0.9700 .
C62 H62B 0.9700 .
C63 C64 1.481(18) .
C63 C65 1.484(19) .
C63 C66 1.502(19) .
C64 H64A 0.9600 .
C64 H64B 0.9600 .
C64 H64C 0.9600 .
C65 H65A 0.9600 .
C65 H65B 0.9600 .
C65 H65C 0.9600 .
C66 H66A 0.9600 .
C66 H66B 0.9600 .
C66 H66C 0.9600 .

loop_
_geom_torsion_atom_site_label_1
_geom_torsion_atom_site_label_2
_geom_torsion_atom_site_label_3
_geom_torsion_atom_site_label_4
_geom_torsion
_geom_torsion_site_symmetry_1
_geom_torsion_site_symmetry_4
O51 Ti1 Ti2 O61 -168.7(3) . .
O3 Ti1 Ti2 O61 75.2(3) . .
O2 Ti1 Ti2 O61 173.4(3) . .
O12 Ti1 Ti2 O61 -17.5(3) . .
O22 Ti1 Ti2 O61 -87.2(3) . .
O1 Ti1 Ti2 O61 18.6(3) . .
Ti3 Ti1 Ti2 O61 43.4(3) . .
O51 Ti1 Ti2 O1 172.7(3) . .
O3 Ti1 Ti2 O1 56.64(18) . .
O2 Ti1 Ti2 O1 154.9(2) . .
O12 Ti1 Ti2 O1 -36.1(2) . .
O22 Ti1 Ti2 O1 -105.7(2) . .
Ti3 Ti1 Ti2 O1 24.87(15) . .
O51 Ti1 Ti2 O3 74.0(3) . 2_756
O3 Ti1 Ti2 O3 -42.1(2) . 2_756
O2 Ti1 Ti2 O3 56.14(18) . 2_756
O12 Ti1 Ti2 O3 -134.8(2) . 2_756
O22 Ti1 Ti2 O3 155.56(19) . 2_756
O1 Ti1 Ti2 O3 -98.72(19) . 2_756
Ti3 Ti1 Ti2 O3 -73.85(12) . 2_756
O51 Ti1 Ti2 O21 -85.9(3) . .
O3 Ti1 Ti2 O21 158.04(19) . .
O2 Ti1 Ti2 O21 -103.7(2) . .
O12 Ti1 Ti2 O21 65.3(2) . .
O22 Ti1 Ti2 O21 -4.3(2) . .
O1 Ti1 Ti2 O21 101.4(2) . .
Ti3 Ti1 Ti2 O21 126.27(15) . .
O51 Ti1 Ti2 O31 -18.1(3) . .
O3 Ti1 Ti2 O31 -134.1(2) . .
O2 Ti1 Ti2 O31 -35.9(2) . .
O12 Ti1 Ti2 O31 133.2(2) . .
O22 Ti1 Ti2 O31 63.5(2) . .
O1 Ti1 Ti2 O31 169.3(2) . .
Ti3 Ti1 Ti2 O31 -165.87(18) . .
O51 Ti1 Ti2 O2 17.8(3) . .
O3 Ti1 Ti2 O2 -98.22(19) . .
O12 Ti1 Ti2 O2 169.0(2) . .
O22 Ti1 Ti2 O2 99.4(2) . .
O1 Ti1 Ti2 O2 -154.9(2) . .
Ti3 Ti1 Ti2 O2 -129.99(15) . .
O51 Ti1 Ti2 Ti3 42.4(2) . 2_756
O3 Ti1 Ti2 Ti3 -73.63(11) . 2_756
O2 Ti1 Ti2 Ti3 24.59(15) . 2_756
O12 Ti1 Ti2 Ti3 -166.38(18) . 2_756
O22 Ti1 Ti2 Ti3 124.00(14) . 2_756
O1 Ti1 Ti2 Ti3 -130.28(15) . 2_756
Ti3 Ti1 Ti2 Ti3 -105.40(3) . 2_756
O51 Ti1 Ti3 O41 168.0(3) . .
O3 Ti1 Ti3 O41 -176.4(3) . .
O2 Ti1 Ti3 O41 -78.9(3) . .
O12 Ti1 Ti3 O41 81.9(3) . .
O22 Ti1 Ti3 O41 12.9(3) . .
O1 Ti1 Ti3 O41 -22.0(3) . .
Ti2 Ti1 Ti3 O41 -46.6(3) . .
O51 Ti1 Ti3 O2 -72.1(3) . 2_756
O3 Ti1 Ti3 O2 -56.51(19) . 2_756
O2 Ti1 Ti3 O2 41.0(2) . 2_756
O12 Ti1 Ti3 O2 -158.3(2) . 2_756
O22 Ti1 Ti3 O2 132.7(2) . 2_756
O1 Ti1 Ti3 O2 97.8(2) . 2_756
Ti2 Ti1 Ti3 O2 73.27(12) . 2_756
O51 Ti1 Ti3 O1 -169.9(3) . .
O3 Ti1 Ti3 O1 -154.3(2) . .
O2 Ti1 Ti3 O1 -56.84(19) . .
O12 Ti1 Ti3 O1 103.9(2) . .
O22 Ti1 Ti3 O1 34.9(2) . .
Ti2 Ti1 Ti3 O1 -24.55(15) . .
O51 Ti1 Ti3 O32 22.3(3) . 2_756
O3 Ti1 Ti3 O32 37.9(2) . 2_756
O2 Ti1 Ti3 O32 135.4(2) . 2_756
O12 Ti1 Ti3 O32 -63.8(2) . 2_756
O22 Ti1 Ti3 O32 -132.9(2) . 2_756
O1 Ti1 Ti3 O32 -167.7(2) . 2_756
Ti2 Ti1 Ti3 O32 167.71(18) . 2_756
O51 Ti1 Ti3 O11 89.9(3) . .
O3 Ti1 Ti3 O11 105.6(2) . .
O2 Ti1 Ti3 O11 -156.96(19) . .
O12 Ti1 Ti3 O11 3.8(2) . .
O22 Ti1 Ti3 O11 -65.2(2) . .
O1 Ti1 Ti3 O11 -100.1(2) . .
Ti2 Ti1 Ti3 O11 -124.66(15) . .
O51 Ti1 Ti3 O3 -15.6(3) . .
O2 Ti1 Ti3 O3 97.5(2) . .
O12 Ti1 Ti3 O3 -101.8(2) . .
O22 Ti1 Ti3 O3 -170.8(2) . .
O1 Ti1 Ti3 O3 154.3(2) . .
Ti2 Ti1 Ti3 O3 129.79(16) . .
O51 Ti1 Ti3 Ti2 -40.1(2) . 2_756
O3 Ti1 Ti3 Ti2 -24.44(16) . 2_756
O2 Ti1 Ti3 Ti2 73.05(11) . 2_756
O12 Ti1 Ti3 Ti2 -126.19(16) . 2_756
O22 Ti1 Ti3 Ti2 164.79(19) . 2_756
O1 Ti1 Ti3 Ti2 129.89(16) . 2_756
Ti2 Ti1 Ti3 Ti2 105.34(4) . 2_756
O61 Ti2 O1 Ti3 77.3(3) . .
O3 Ti2 O1 Ti3 -24.9(3) 2_756 .
O21 Ti2 O1 Ti3 172.7(3) . .
O31 Ti2 O1 Ti3 -144.2(5) . .
O2 Ti2 O1 Ti3 -99.1(3) . .
Ti3 Ti2 O1 Ti3 -68.3(3) 2_756 .
Ti1 Ti2 O1 Ti3 -114.3(3) . .
O61 Ti2 O1 Ti1 -168.41(18) . .
O3 Ti2 O1 Ti1 89.42(16) 2_756 .
O21 Ti2 O1 Ti1 -72.99(18) . .
O31 Ti2 O1 Ti1 -29.9(6) . .
O2 Ti2 O1 Ti1 15.23(13) . .
Ti3 Ti2 O1 Ti1 45.96(12) 2_756 .
O41 Ti3 O1 Ti2 -79.0(3) . .
O2 Ti3 O1 Ti2 23.8(3) 2_756 .
O32 Ti3 O1 Ti2 147.4(5) 2_756 .
O11 Ti3 O1 Ti2 -171.9(3) . .
O3 Ti3 O1 Ti2 99.2(3) . .
Ti2 Ti3 O1 Ti2 68.3(3) 2_756 .
Ti1 Ti3 O1 Ti2 114.6(3) . .
O41 Ti3 O1 Ti1 166.39(18) . .
O2 Ti3 O1 Ti1 -90.77(17) 2_756 .
O32 Ti3 O1 Ti1 32.8(6) 2_756 .
O11 Ti3 O1 Ti1 73.47(18) . .
O3 Ti3 O1 Ti1 -15.43(13) . .
Ti2 Ti3 O1 Ti1 -46.28(13) 2_756 .
O51 Ti1 O1 Ti2 -51.0(17) . .
O3 Ti1 O1 Ti2 -121.99(17) . .
O2 Ti1 O1 Ti2 -17.45(15) . .
O12 Ti1 O1 Ti2 149.0(2) . .
O22 Ti1 O1 Ti2 69.97(19) . .
Ti3 Ti1 O1 Ti2 -139.5(2) . .
O51 Ti1 O1 Ti3 88.6(16) . .
O3 Ti1 O1 Ti3 17.54(15) . .
O2 Ti1 O1 Ti3 122.08(17) . .
O12 Ti1 O1 Ti3 -71.50(19) . .
O22 Ti1 O1 Ti3 -150.5(2) . .
Ti2 Ti1 O1 Ti3 139.5(2) . .
O51 Ti1 O2 Ti3 77.9(3) . 2_756
O3 Ti1 O2 Ti3 -24.4(3) . 2_756
O12 Ti1 O2 Ti3 -143.8(5) . 2_756
O22 Ti1 O2 Ti3 171.7(3) . 2_756
O1 Ti1 O2 Ti3 -98.7(3) . 2_756
Ti3 Ti1 O2 Ti3 -67.7(3) . 2_756
Ti2 Ti1 O2 Ti3 -113.7(3) . 2_756
O51 Ti1 O2 Ti2 -168.42(17) . .
O3 Ti1 O2 Ti2 89.36(16) . .
O12 Ti1 O2 Ti2 -30.1(6) . .
O22 Ti1 O2 Ti2 -74.54(18) . .
O1 Ti1 O2 Ti2 14.98(12) . .
Ti3 Ti1 O2 Ti2 46.02(12) . .
O61 Ti2 O2 Ti3 64(3) . 2_756
O1 Ti2 O2 Ti3 122.15(17) . 2_756
O3 Ti2 O2 Ti3 16.86(15) 2_756 2_756
O21 Ti2 O2 Ti3 -149.1(2) . 2_756
O31 Ti2 O2 Ti3 -71.21(19) . 2_756
Ti1 Ti2 O2 Ti3 139.5(2) . 2_756
O61 Ti2 O2 Ti1 -76(3) . .
O1 Ti2 O2 Ti1 -17.34(15) . .
O3 Ti2 O2 Ti1 -122.63(17) 2_756 .
O21 Ti2 O2 Ti1 71.40(19) . .
O31 Ti2 O2 Ti1 149.3(2) . .
Ti3 Ti2 O2 Ti1 -139.5(2) 2_756 .
O51 Ti1 O3 Ti2 -73.5(3) . 2_756
O2 Ti1 O3 Ti2 25.9(3) . 2_756
O12 Ti1 O3 Ti2 -170.8(3) . 2_756
O22 Ti1 O3 Ti2 142.6(6) . 2_756
O1 Ti1 O3 Ti2 100.7(3) . 2_756
Ti3 Ti1 O3 Ti2 116.2(3) . 2_756
Ti2 Ti1 O3 Ti2 70.1(3) . 2_756
O51 Ti1 O3 Ti3 170.38(18) . .
O2 Ti1 O3 Ti3 -90.21(16) . .
O12 Ti1 O3 Ti3 73.01(19) . .
O22 Ti1 O3 Ti3 26.4(7) . .
O1 Ti1 O3 Ti3 -15.50(14) . .
Ti2 Ti1 O3 Ti3 -46.10(13) . .
O41 Ti3 O3 Ti2 -76(4) . 2_756
O2 Ti3 O3 Ti2 -17.11(16) 2_756 2_756
O1 Ti3 O3 Ti2 -122.12(18) . 2_756
O32 Ti3 O3 Ti2 72.75(19) 2_756 2_756
O11 Ti3 O3 Ti2 150.4(2) . 2_756
Ti1 Ti3 O3 Ti2 -139.9(2) . 2_756
O41 Ti3 O3 Ti1 64(4) . .
O2 Ti3 O3 Ti1 122.82(18) 2_756 .
O1 Ti3 O3 Ti1 17.81(16) . .
O32 Ti3 O3 Ti1 -147.3(2) 2_756 .
O11 Ti3 O3 Ti1 -69.62(19) . .
Ti2 Ti3 O3 Ti1 139.9(2) 2_756 .
O41 Ti3 O11 C13 -147.6(7) . .
O2 Ti3 O11 C13 73.4(9) 2_756 .
O1 Ti3 O11 C13 -47.8(7) . .
O32 Ti3 O11 C13 118.9(7) 2_756 .
O3 Ti3 O11 C13 30.6(7) . .
Ti2 Ti3 O11 C13 50.5(7) 2_756 .
Ti1 Ti3 O11 C13 -4.8(7) . .
O51 Ti1 O12 C13 -147.9(7) . .
O3 Ti1 O12 C13 -47.4(7) . .
O2 Ti1 O12 C13 73.9(9) . .
O22 Ti1 O12 C13 119.3(7) . .
O1 Ti1 O12 C13 30.0(7) . .
Ti3 Ti1 O12 C13 -5.8(7) . .
Ti2 Ti1 O12 C13 50.6(8) . .
Ti1 O12 C13 O11 4.4(13) . .
Ti1 O12 C13 C14 -170.6(6) . .
Ti3 O11 C13 O12 2.6(13) . .
Ti3 O11 C13 C14 177.6(6) . .
O12 C13 C14 C15 -157.3(16) . .
O11 C13 C14 C15 27.5(18) . .
O12 C13 C14 C20 164(2) . .
O11 C13 C14 C20 -11(2) . .
O12 C13 C14 C18 41(3) . .
O11 C13 C14 C18 -134(3) . .
O12 C13 C14 C17 -45(2) . .
O11 C13 C14 C17 140(2) . .
O12 C13 C14 C19 -87(2) . .
O11 C13 C14 C19 97(2) . .
O12 C13 C14 C16 98.8(17) . .
O11 C13 C14 C16 -76.5(18) . .
O61 Ti2 O21 C23 147.2(7) . .
O1 Ti2 O21 C23 48.0(7) . .
O3 Ti2 O21 C23 -73.5(9) 2_756 .
O31 Ti2 O21 C23 -118.8(7) . .
O2 Ti2 O21 C23 -30.5(7) . .
Ti3 Ti2 O21 C23 -50.9(7) 2_756 .
Ti1 Ti2 O21 C23 5.6(6) . .
O51 Ti1 O22 C23 146.0(7) . .
O3 Ti1 O22 C23 -69.5(10) . .
O2 Ti1 O22 C23 49.1(7) . .
O12 Ti1 O22 C23 -117.2(7) . .
O1 Ti1 O22 C23 -28.8(7) . .
Ti3 Ti1 O22 C23 -48.9(7) . .
Ti2 Ti1 O22 C23 6.2(7) . .
Ti1 O22 C23 O21 -4.4(13) . .
Ti1 O22 C23 C24 177.3(6) . .
Ti2 O21 C23 O22 -3.4(13) . .
Ti2 O21 C23 C24 174.9(6) . .
O22 C23 C24 C27 128.1(17) . .
O21 C23 C24 C27 -50.3(19) . .
O22 C23 C24 C30 62(4) . .
O21 C23 C24 C30 -117(4) . .
O22 C23 C24 C29 -81(3) . .
O21 C23 C24 C29 101(3) . .
O22 C23 C24 C25 -12.4(15) . .
O21 C23 C24 C25 169.2(11) . .
O22 C23 C24 C28 -179.2(18) . .
O21 C23 C24 C28 2(2) . .
O22 C23 C24 C26 -120.4(15) . .
O21 C23 C24 C26 61.3(17) . .
C30 C24 C27 C71 40(3) . .
C29 C24 C27 C71 159(4) . .
C25 C24 C27 C71 60(2) . .
C23 C24 C27 C71 -73(2) . .
C28 C24 C27 C71 -173(3) . .
C26 C24 C27 C71 175.9(17) . .
O61 Ti2 O31 C33 -144.1(7) . .
O1 Ti2 O31 C33 76.9(9) . .
O3 Ti2 O31 C33 -44.4(7) 2_756 .
O21 Ti2 O31 C33 121.3(8) . .
O2 Ti2 O31 C33 32.9(7) . .
Ti3 Ti2 O31 C33 -2.4(7) 2_756 .
Ti1 Ti2 O31 C33 53.8(8) . .
Ti3 O32 C33 O31 3.2(14) 2_756 .
Ti3 O32 C33 C34 -176.5(7) 2_756 .
Ti2 O31 C33 O32 0.8(14) . .
Ti2 O31 C33 C34 -179.4(7) . .
O32 C33 C34 C40 -172.3(16) . .
O31 C33 C34 C40 7.9(19) . .
O32 C33 C34 C35 -94(2) . .
O31 C33 C34 C35 86(2) . .
O32 C33 C34 C39 67(2) . .
O31 C33 C34 C39 -112.5(19) . .
O32 C33 C34 C37 15.0(18) . .
O31 C33 C34 C37 -164.8(15) . .
O32 C33 C34 C36 122(2) . .
O31 C33 C34 C36 -58(2) . .
O32 C33 C34 C38 -51(3) . .
O31 C33 C34 C38 130(3) . .
C40 C34 C39 C74 -60(2) . .
C35 C34 C39 C74 -144(3) . .
C37 C34 C39 C74 161(3) . .
C33 C34 C39 C74 64(2) . .
C36 C34 C39 C74 -30.1(16) . .
C38 C34 C39 C74 180(2) . .
O2 Ti3 O41 C42 -159.2(16) 2_756 .
O1 Ti3 O41 C42 -54.9(16) . .
O32 Ti3 O41 C42 110.6(16) 2_756 .
O11 Ti3 O41 C42 32.7(16) . .
O3 Ti3 O41 C42 -100(4) . .
Ti2 Ti3 O41 C42 -173.5(15) 2_756 .
Ti1 Ti3 O41 C42 -39.7(17) . .
Ti3 O41 C42 C43 -125(2) . .
O41 C42 C43 C47 -176(5) . .
O41 C42 C43 C46 -19(4) . .
O41 C42 C43 C44 51(5) . .
O41 C42 C43 C45 168(3) . .
O3 Ti1 O51 C52 119.9(15) . .
O2 Ti1 O51 C52 17.1(15) . .
O12 Ti1 O51 C52 -150.0(15) . .
O22 Ti1 O51 C52 -70.6(15) . .
O1 Ti1 O51 C52 50(2) . .
Ti3 Ti1 O51 C52 130.7(15) . .
Ti2 Ti1 O51 C52 4.8(16) . .
Ti1 O51 C52 C53 87(2) . .
O51 C52 C53 C54 52(3) . .
O51 C52 C53 C55 -174.3(19) . .
O1 Ti2 O61 C62 171(4) . .
O3 Ti2 O61 C62 -85(4) 2_756 .
O21 Ti2 O61 C62 82(4) . .
O31 Ti2 O61 C62 4(4) . .
O2 Ti2 O61 C62 -131(4) . .
Ti3 Ti2 O61 C62 -72(4) 2_756 .
Ti1 Ti2 O61 C62 158(4) . .
Ti2 O61 C62 C63 -80(4) . .
O61 C62 C63 C64 164(2) . .
O61 C62 C63 C65 37(5) . .
O61 C62 C63 C66 -83(3) . .
